data_7152494
loop_
_publ_author_name
'Hashimoto, Yoshimitsu'
'Takada, Akiomi'
'Takikawa, Hiroshi'
'Suzuki, Keisuke'

_publ_section_title
;
 Synthesis of isoxazoles en route to semi-aromatized polyketides:
 dehydrogenation of benzonitrile oxide-para-quinone acetal cycloadducts.
;
_journal_issue 30
_journal_name_full 'Organic &amp; biomolecular chemistry'
_journal_page_first 6003
_journal_page_last 6009
_journal_paper_doi 10.1039/c2ob25423a
_journal_volume 10
_journal_year 2012
_chemical_formula_moiety 'C22 H25 N O8'
_chemical_formula_sum 'C22 H25 N O8'
_chemical_formula_weight 431.43
_chemical_name_systematic
;
?
;
_space_group_IT_number 2
_symmetry_cell_setting triclinic
_symmetry_space_group_name_Hall '-P 1'
_symmetry_space_group_name_H-M 'P -1'
_atom_sites_solution_hydrogens geom
_atom_sites_solution_primary direct
_atom_sites_solution_secondary difmap
_audit_creation_method SHELXL-97
_cell_angle_alpha 87.48(2)
_cell_angle_beta 83.12(3)
_cell_angle_gamma 69.44(3)
_cell_formula_units_Z 2
_cell_length_a 7.573(6)
_cell_length_b 8.394(5)
_cell_length_c 18.258(12)
_cell_measurement_reflns_used 10631
_cell_measurement_temperature 173(2)
_cell_measurement_theta_max 27.48
_cell_measurement_theta_min 3.14
_cell_volume 1078.9(13)
_computing_cell_refinement 'PROCESS-AUTO (Rigaku, 1998)'
_computing_data_collection 'PROCESS-AUTO (Rigaku, 1998)'
_computing_data_reduction 'PROCESS-AUTO (Rigaku, 1998)'
_computing_molecular_graphics 'ORTEP-3 (Farrugia, 2005)'
_computing_publication_material 'SHELXL-97 (Sheldrick, 1997)'
_computing_structure_refinement 'SHELXL-97 (Sheldrick, 1997)'
_computing_structure_solution 'SIR-2002 (Burla, 2003)'
_diffrn_ambient_temperature 173(2)
_diffrn_measured_fraction_theta_full 0.985
_diffrn_measured_fraction_theta_max 0.985
_diffrn_measurement_device_type 'Rigaku R-AXIS RAPID IP Area Detector System'
_diffrn_measurement_method '\w scans'
_diffrn_radiation_monochromator graphite
_diffrn_radiation_source 'rotating anode x-ray tube'
_diffrn_radiation_type MoK\a
_diffrn_radiation_wavelength 0.71075
_diffrn_reflns_av_R_equivalents 0.0686
_diffrn_reflns_av_sigmaI/netI 0.0863
_diffrn_reflns_limit_h_max 9
_diffrn_reflns_limit_h_min -9
_diffrn_reflns_limit_k_max 10
_diffrn_reflns_limit_k_min -9
_diffrn_reflns_limit_l_max 23
_diffrn_reflns_limit_l_min -23
_diffrn_reflns_number 10631
_diffrn_reflns_theta_full 27.48
_diffrn_reflns_theta_max 27.48
_diffrn_reflns_theta_min 3.14
_diffrn_standards_number 3
_exptl_absorpt_coefficient_mu 0.102
_exptl_absorpt_correction_T_max 0.9849
_exptl_absorpt_correction_T_min 0.9653
_exptl_absorpt_correction_type multi-scan
_exptl_absorpt_process_details 'absorption was corrected by ABSCOR'
_exptl_crystal_colour colorless
_exptl_crystal_density_diffrn 1.328
_exptl_crystal_density_method 'not measured'
_exptl_crystal_description block
_exptl_crystal_F_000 456
_exptl_crystal_size_max 0.35
_exptl_crystal_size_mid 0.30
_exptl_crystal_size_min 0.15
_refine_diff_density_max 0.535
_refine_diff_density_min -0.537
_refine_diff_density_rms 0.123
_refine_ls_extinction_method none
_refine_ls_goodness_of_fit_ref 2.821
_refine_ls_hydrogen_treatment constr
_refine_ls_matrix_type full
_refine_ls_number_parameters 281
_refine_ls_number_reflns 4874
_refine_ls_number_restraints 0
_refine_ls_restrained_S_all 2.821
_refine_ls_R_factor_all 0.1636
_refine_ls_R_factor_gt 0.1503
_refine_ls_shift/su_max 0.009
_refine_ls_shift/su_mean 0.002
_refine_ls_structure_factor_coef Fsqd
_refine_ls_weighting_details 'calc w=1/[\s^2^(Fo^2^)+(0.1000P)^2^+0.0000P] where P=(Fo^2^+2Fc^2^)/3'
_refine_ls_weighting_scheme calc
_refine_ls_wR_factor_gt 0.4440
_refine_ls_wR_factor_ref 0.4465
_reflns_number_gt 3723
_reflns_number_total 4874
_reflns_threshold_expression >2sigma(I)
_cod_data_source_file c2ob25423a.txt
_cod_data_source_block shelxl_8g
_cod_database_code 7152494

loop_
_symmetry_equiv_pos_as_xyz
'x, y, z'
'-x, -y, -z'

loop_
_atom_site_label
_atom_site_type_symbol
_atom_site_fract_x
_atom_site_fract_y
_atom_site_fract_z
_atom_site_U_iso_or_equiv
_atom_site_adp_type
_atom_site_occupancy
_atom_site_symmetry_multiplicity
_atom_site_calc_flag
_atom_site_refinement_flags
O1 O 0.6825(7) -0.0226(5) 0.6418(2) 0.0372(10) Uani 1 1 d .
O2 O 0.5670(7) -0.2283(5) 0.5465(2) 0.0405(11) Uani 1 1 d .
O3 O 0.8427(7) -0.3952(5) 0.5849(2) 0.0416(11) Uani 1 1 d .
O4 O 0.5047(6) -0.3070(5) 0.8402(2) 0.0371(10) Uani 1 1 d .
O5 O 0.8937(6) -0.1379(5) 0.8454(2) 0.0386(10) Uani 1 1 d .
O6 O 0.2435(6) 0.3671(5) 0.9644(2) 0.0392(10) Uani 1 1 d .
O7 O 0.2252(6) 0.1012(5) 0.7942(2) 0.0397(10) Uani 1 1 d .
O8 O 0.2527(7) 0.3680(5) 0.7790(3) 0.0426(11) Uani 1 1 d .
N9 N 0.6636(8) 0.0760(6) 0.7069(2) 0.0349(11) Uani 1 1 d .
C1 C 0.6443(8) -0.1620(7) 0.6633(3) 0.0292(11) Uani 1 1 d .
C2 C 0.6537(9) -0.2973(7) 0.6094(3) 0.0320(12) Uani 1 1 d .
C3 C 0.5736(9) -0.4256(7) 0.6497(3) 0.0323(12) Uani 1 1 d .
C4 C 0.5258(9) -0.4231(7) 0.7219(3) 0.0348(12) Uani 1 1 d .
H1 H 0.4789 -0.5084 0.7423 0.042 Uiso 1 1 calc R
C5 C 0.5399(8) -0.2977(7) 0.7731(3) 0.0289(11) Uani 1 1 d .
C6 C 0.5989(8) -0.1634(7) 0.7368(3) 0.0294(11) Uani 1 1 d .
C7 C 0.6123(7) -0.0093(7) 0.7613(3) 0.0280(11) Uani 1 1 d .
C8 C 0.5867(7) 0.0558(7) 0.8381(3) 0.0280(11) Uani 1 1 d .
C9 C 0.7407(8) -0.0100(7) 0.8792(3) 0.0305(12) Uani 1 1 d .
C10 C 0.7295(8) 0.0523(7) 0.9492(3) 0.0333(12) Uani 1 1 d .
H2 H 0.8340 0.0072 0.9773 0.040 Uiso 1 1 calc R
C11 C 0.5649(9) 0.1817(7) 0.9789(3) 0.0347(12) Uani 1 1 d .
H3 H 0.5593 0.2262 1.0264 0.042 Uiso 1 1 calc R
C12 C 0.4130(8) 0.2434(7) 0.9394(3) 0.0319(12) Uani 1 1 d .
C13 C 0.4170(8) 0.1790(7) 0.8676(3) 0.0290(11) Uani 1 1 d .
C14 C 0.2423(8) 0.2411(7) 0.8297(3) 0.0319(12) Uani 1 1 d .
H4 H 0.1297 0.2893 0.8671 0.038 Uiso 1 1 calc R
C15 C 0.0576(10) 0.1511(9) 0.7576(4) 0.0454(15) Uani 1 1 d .
H5 H -0.0557 0.1930 0.7942 0.055 Uiso 1 1 calc R
H6 H 0.0514 0.0517 0.7322 0.055 Uiso 1 1 calc R
C16 C 0.0589(11) 0.2880(9) 0.7027(4) 0.0491(16) Uani 1 1 d .
H7 H -0.0624 0.3293 0.6805 0.059 Uiso 1 1 calc R
H8 H 0.1634 0.2423 0.6627 0.059 Uiso 1 1 calc R
C17 C 0.0852(12) 0.4330(9) 0.7405(5) 0.0549(19) Uani 1 1 d .
H9 H 0.0994 0.5188 0.7036 0.066 Uiso 1 1 calc R
H10 H -0.0276 0.4886 0.7760 0.066 Uiso 1 1 calc R
C18 C 0.3728(11) -0.1200(10) 0.5604(4) 0.0500(16) Uani 1 1 d .
H11 H 0.2906 -0.1880 0.5609 0.060 Uiso 1 1 calc R
H12 H 0.3424 -0.0333 0.5216 0.060 Uiso 1 1 calc R
H13 H 0.3522 -0.0644 0.6084 0.060 Uiso 1 1 calc R
C19 C 0.9532(13) -0.3051(10) 0.5454(5) 0.060(2) Uani 1 1 d .
H14 H 0.9409 -0.3057 0.4926 0.072 Uiso 1 1 calc R
H15 H 1.0868 -0.3605 0.5535 0.072 Uiso 1 1 calc R
H16 H 0.9077 -0.1874 0.5630 0.072 Uiso 1 1 calc R
C20 C 0.5560(12) -0.5592(8) 0.6009(3) 0.0467(17) Uani 1 1 d .
H17 H 0.4310 -0.5176 0.5828 0.056 Uiso 1 1 calc R
H18 H 0.5708 -0.6640 0.6293 0.056 Uiso 1 1 calc R
H19 H 0.6550 -0.5824 0.5589 0.056 Uiso 1 1 calc R
C21 C 1.0564(9) -0.2061(8) 0.8843(4) 0.0434(15) Uani 1 1 d .
H20 H 1.1421 -0.1425 0.8710 0.052 Uiso 1 1 calc R
H21 H 1.1221 -0.3261 0.8712 0.052 Uiso 1 1 calc R
H22 H 1.0167 -0.1967 0.9375 0.052 Uiso 1 1 calc R
C22 C 0.2377(9) 0.4451(8) 1.0328(3) 0.0391(14) Uani 1 1 d .
H23 H 0.1963 0.3813 1.0734 0.047 Uiso 1 1 calc R
H24 H 0.1482 0.5625 1.0331 0.047 Uiso 1 1 calc R
H25 H 0.3644 0.4452 1.0389 0.047 Uiso 1 1 calc R

loop_
_atom_site_aniso_label
_atom_site_aniso_U_11
_atom_site_aniso_U_22
_atom_site_aniso_U_33
_atom_site_aniso_U_23
_atom_site_aniso_U_13
_atom_site_aniso_U_12
O1 0.048(3) 0.038(2) 0.0293(19) -0.0013(17) 0.0013(17) -0.0219(19)
O2 0.051(3) 0.040(2) 0.035(2) 0.0064(18) -0.0124(18) -0.021(2)
O3 0.040(2) 0.042(2) 0.039(2) -0.0058(19) 0.0068(18) -0.0132(19)
O4 0.040(2) 0.048(2) 0.0286(19) 0.0048(17) -0.0031(16) -0.0229(19)
O5 0.026(2) 0.039(2) 0.043(2) -0.0061(18) -0.0072(16) -0.0010(17)
O6 0.030(2) 0.045(2) 0.035(2) -0.0082(19) -0.0049(16) -0.0021(18)
O7 0.038(2) 0.034(2) 0.055(3) 0.0058(19) -0.0208(19) -0.0174(18)
O8 0.041(2) 0.038(2) 0.057(3) 0.016(2) -0.023(2) -0.0203(19)
N9 0.041(3) 0.034(2) 0.032(2) -0.007(2) -0.002(2) -0.017(2)
C1 0.030(3) 0.032(2) 0.031(2) 0.003(2) -0.006(2) -0.016(2)
C2 0.039(3) 0.032(3) 0.031(3) -0.001(2) -0.002(2) -0.020(2)
C3 0.039(3) 0.028(2) 0.035(3) 0.000(2) -0.007(2) -0.017(2)
C4 0.038(3) 0.035(3) 0.037(3) 0.002(2) -0.009(2) -0.017(2)
C5 0.026(3) 0.036(3) 0.027(2) 0.001(2) -0.0029(19) -0.013(2)
C6 0.025(2) 0.032(3) 0.031(3) -0.001(2) -0.002(2) -0.009(2)
C7 0.022(2) 0.032(2) 0.030(2) 0.004(2) -0.0057(19) -0.009(2)
C8 0.022(2) 0.032(2) 0.032(3) -0.003(2) -0.0026(19) -0.011(2)
C9 0.025(3) 0.027(2) 0.038(3) -0.002(2) -0.001(2) -0.009(2)
C10 0.028(3) 0.037(3) 0.038(3) 0.001(2) -0.010(2) -0.014(2)
C11 0.036(3) 0.038(3) 0.031(3) -0.002(2) -0.008(2) -0.012(2)
C12 0.026(3) 0.031(3) 0.036(3) -0.007(2) -0.001(2) -0.007(2)
C13 0.026(3) 0.031(2) 0.032(3) 0.001(2) -0.004(2) -0.012(2)
C14 0.026(3) 0.036(3) 0.033(3) -0.002(2) -0.004(2) -0.010(2)
C15 0.034(3) 0.048(3) 0.063(4) 0.002(3) -0.017(3) -0.020(3)
C16 0.041(4) 0.061(4) 0.045(3) 0.009(3) -0.024(3) -0.012(3)
C17 0.053(4) 0.047(3) 0.069(5) 0.020(3) -0.035(4) -0.017(3)
C18 0.043(4) 0.058(4) 0.052(4) 0.010(3) -0.018(3) -0.018(3)
C19 0.057(5) 0.063(4) 0.064(5) -0.016(4) 0.024(4) -0.033(4)
C20 0.074(5) 0.042(3) 0.035(3) -0.004(3) -0.008(3) -0.033(3)
C21 0.026(3) 0.044(3) 0.058(4) 0.000(3) -0.013(3) -0.007(2)
C22 0.028(3) 0.047(3) 0.038(3) -0.014(3) -0.001(2) -0.007(2)

loop_
_atom_type_symbol
_atom_type_description
_atom_type_scat_dispersion_real
_atom_type_scat_dispersion_imag
_atom_type_scat_source
C C 0.0033 0.0016 'International Tables Vol C Tables 4.2.6.8 and 6.1.1.4'
H H 0.0000 0.0000 'International Tables Vol C Tables 4.2.6.8 and 6.1.1.4'
N N 0.0061 0.0033 'International Tables Vol C Tables 4.2.6.8 and 6.1.1.4'
O O 0.0106 0.0060 'International Tables Vol C Tables 4.2.6.8 and 6.1.1.4'

loop_
_geom_angle_atom_site_label_1
_geom_angle_atom_site_label_2
_geom_angle_atom_site_label_3
_geom_angle
C1 O1 N9 107.6(4)
C2 O2 C18 114.7(5)
C2 O3 C19 116.0(5)
C9 O5 C21 117.2(5)
C12 O6 C22 116.4(4)
C14 O7 C15 111.5(4)
C14 O8 C17 111.8(5)
C7 N9 O1 105.3(4)
O1 C1 C6 111.3(5)
O1 C1 C2 122.3(4)
C6 C1 C2 126.4(5)
O2 C2 O3 106.4(4)
O2 C2 C1 112.4(5)
O3 C2 C1 111.2(5)
O2 C2 C3 113.4(5)
O3 C2 C3 104.1(4)
C1 C2 C3 109.1(4)
C4 C3 C20 121.9(5)
C4 C3 C2 123.2(5)
C20 C3 C2 114.9(5)
C3 C4 C5 125.0(5)
O4 C5 C6 123.4(5)
O4 C5 C4 122.5(5)
C6 C5 C4 114.1(5)
C1 C6 C7 104.1(5)
C1 C6 C5 121.6(5)
C7 C6 C5 134.1(5)
N9 C7 C6 111.8(4)
N9 C7 C8 119.0(5)
C6 C7 C8 129.1(5)
C9 C8 C13 121.2(5)
C9 C8 C7 117.0(4)
C13 C8 C7 121.8(5)
O5 C9 C10 125.1(5)
O5 C9 C8 115.1(5)
C10 C9 C8 119.8(5)
C9 C10 C11 120.4(5)
C12 C11 C10 119.8(5)
C11 C12 O6 124.2(5)
C11 C12 C13 121.5(5)
O6 C12 C13 114.3(5)
C8 C13 C12 117.2(5)
C8 C13 C14 123.7(5)
C12 C13 C14 119.0(5)
O8 C14 O7 111.2(4)
O8 C14 C13 109.6(5)
O7 C14 C13 108.4(4)
O7 C15 C16 110.0(5)
C15 C16 C17 109.5(5)
O8 C17 C16 109.3(5)

loop_
_geom_bond_atom_site_label_1
_geom_bond_atom_site_label_2
_geom_bond_distance
O1 C1 1.333(7)
O1 N9 1.443(6)
O2 C2 1.394(7)
O2 C18 1.430(9)
O3 C2 1.406(7)
O3 C19 1.431(8)
O4 C5 1.227(6)
O5 C9 1.375(6)
O5 C21 1.424(8)
O6 C12 1.378(6)
O6 C22 1.424(7)
O7 C14 1.418(7)
O7 C15 1.427(8)
O8 C14 1.397(7)
O8 C17 1.447(8)
N9 C7 1.301(7)
C1 C6 1.346(7)
C1 C2 1.513(7)
C2 C3 1.533(7)
C3 C4 1.322(8)
C3 C20 1.514(7)
C4 C5 1.477(7)
C5 C6 1.459(8)
C6 C7 1.427(8)
C7 C8 1.493(7)
C8 C9 1.396(8)
C8 C13 1.400(7)
C9 C10 1.383(8)
C10 C11 1.402(8)
C11 C12 1.364(9)
C12 C13 1.433(7)
C13 C14 1.485(8)
C15 C16 1.493(10)
C16 C17 1.509(10)
